data_2102150
loop_
_publ_author_name
'F\'abry, Jan'
'Petr\'icek, V\'aclav'
'Kroupa, Jan'
'C\'isarov\'a, Ivana'

_publ_section_title
;
 Ferroelastic structures of <i>n</i>-pentyl-, <i>n</i>- hexyl- and
 <i>n</i>-nonylammonium dihydrogenphosphate crystals
;
_journal_issue 5
_journal_name_full 'Acta Crystallographica Section B'
_journal_page_first 906
_journal_page_last 914
_journal_paper_doi 10.1107/S0108768100007941
_journal_volume 56
_journal_year 2000
_chemical_formula_moiety 'C6 H16 N +,H2 O4 P -'
_chemical_formula_structural '(C6 H13 N H3) (H2 P O4)'
_chemical_formula_sum 'C6 H18 N O4 P'
_chemical_formula_weight 199.19
_space_group_IT_number 14
_symmetry_cell_setting monoclinic
_symmetry_space_group_name_Hall '-P 2yn'
_symmetry_space_group_name_H-M 'P 1 21/n 1'
_cell_angle_alpha 90.00
_cell_angle_beta 90.860(10)
_cell_angle_gamma 90.00
_cell_formula_units_Z 8
_cell_length_a 9.1430(10)
_cell_length_b 29.637(8)
_cell_length_c 7.2990(10)
_cell_measurement_reflns_used 50
_cell_measurement_temperature 290(2)
_cell_measurement_theta_max 22.8
_cell_measurement_theta_min 5.6
_cell_volume 1977.6(6)
_computing_cell_refinement 'HW, Pet\<r\'i\<cek, 1998'
_computing_data_collection 'HW, Pet\<r\'i\<cek, 1998'
_computing_data_reduction 'JANA98, Pet\<r\'i\<cek & Du\<sek, 1998'
_computing_molecular_graphics 'PICTUR (Du\<sek, 1993)'
_computing_publication_material 'JANA98, Pet\<r\'i\<cek & Du\<sek, 1998'
_computing_structure_refinement 'JANA98, Pet\<r\'i\<cek & Du\<sek, 1998'
_computing_structure_solution 'SHELXS-86, Sheldrick, 1986'
_diffrn_measurement_device 'Hilger & Watts                '
_diffrn_measurement_method \w--2\q
_diffrn_radiation_type 'Mo K\a'
_diffrn_radiation_wavelength .71073
_diffrn_reflns_av_R_equivalents .0601
_diffrn_reflns_av_sigmaI/netI .0461
_diffrn_reflns_limit_h_max 10
_diffrn_reflns_limit_h_min -10
_diffrn_reflns_limit_k_max 35
_diffrn_reflns_limit_k_min -35
_diffrn_reflns_limit_l_max 8
_diffrn_reflns_limit_l_min 0
_diffrn_reflns_number 5446
_diffrn_reflns_theta_max 25
_diffrn_standards_decay_% 6.0
_diffrn_standards_interval_count 30
_diffrn_standards_number 3
_exptl_absorpt_coefficient_mu .259
_exptl_absorpt_correction_type none
_exptl_crystal_colour colourless
_exptl_crystal_density_diffrn 1.338
_exptl_crystal_density_meas ?
_exptl_crystal_description plate
_exptl_crystal_F_000 864
_exptl_crystal_size_max .33
_exptl_crystal_size_mid .20
_exptl_crystal_size_min .10
_refine_diff_density_max .46
_refine_diff_density_min -.54
_refine_ls_extinction_coef .00017(2)
_refine_ls_extinction_method 'Becker & Coppens, 1974, type II'
_refine_ls_goodness_of_fit_all 1.71
_refine_ls_goodness_of_fit_obs 1.99
_refine_ls_goodness_of_fit_ref 1.71
_refine_ls_hydrogen_treatment refall
_refine_ls_matrix_type fullcycle
_refine_ls_number_constraints 0
_refine_ls_number_parameters 363
_refine_ls_number_reflns 3452
_refine_ls_number_restraints 4
_refine_ls_R_factor_gt .0499
_refine_ls_shift/su_max .01
_refine_ls_structure_factor_coef F
_refine_ls_weighting_details w=(\s^2^(F~o~)+0.0001(F~o~)^2^)^-1^
_refine_ls_weighting_scheme calc
_refine_ls_wR_factor_ref .0556
_reflns_number_gt 2167
_reflns_number_total 3452
_reflns_threshold_expression I>3\s(I)
_cod_data_source_file na0106.cif
_cod_data_source_block C6ADP
_cod_depositor_comments
;
The following automatic conversions were performed:

'_refine_ls_weighting_scheme' value
'w=(\s^2^(F~o~)+0.0001(F~o~)^2^)^-1^' was changed to 'calc'. New tag
'_refine_ls_weighting_details' was created. The value of the new tag
was set to 'w=(\s^2^(F~o~)+0.0001(F~o~)^2^)^-1^'.

Automatic conversion script
Id: cif_fix_values 3143 2015-03-26 13:38:13Z robertas 
;
_cod_original_cell_volume 1977.7(7)
_cod_database_code 2102150

loop_
_symmetry_equiv_pos_as_xyz
'x, y, z'
'-x, -y, -z'
'-x+1/2, y+1/2, -z+1/2'
'x+1/2, -y+1/2, z+1/2'

loop_
_atom_site_aniso_label
_atom_site_aniso_U_11
_atom_site_aniso_U_22
_atom_site_aniso_U_33
_atom_site_aniso_U_12
_atom_site_aniso_U_13
_atom_site_aniso_U_23
_atom_site_aniso_type_symbol
P1 .0220(3) .0267(4) .0209(3) -.0013(3) .0023(3) .0017(3) P
O11 .0260(10) .0340(10) .0510(10) .0021(9) .0056(9) .0087(9) O
O21 .0450(10) .0360(10) .0200(10) -.0047(9) -.0017(8) .0009(8) O
O31 .0228(9) .0450(10) .0290(10) -.0075(8) .0054(7) .0020(8) O
O41 .0430(10) .0340(10) .0220(10) -.0113(9) .0039(9) -.0011(9) O
P2 .0216(3) .0269(4) .0222(3) -.0007(3) -.0002(3) .0001(3) P
O12 .0230(10) .0340(10) .0540(10) .0022(8) -.0009(9) -.0070(9) O
O22 .0560(10) .0360(10) .0210(10) -.0090(10) .0063(9) -.0007(9) O
O32 .0227(9) .0480(10) .0320(10) -.0034(8) -.0015(8) .0003(9) O
O42 .0360(10) .0340(10) .0210(10) -.0080(8) .0019(8) .0031(8) O
N1 .0290(10) .0300(10) .033(2) .0030(10) .0030(10) .0030(10) N
C11 .027(2) .0300(10) .037(2) -.0010(10) -.0020(10) -.0050(10) C
C21 .033(2) .029(2) .044(2) .0010(10) .004(2) .0010(10) C
C31 .039(2) .033(2) .042(2) -.0040(10) .000(2) -.0010(10) C
C41 .043(2) .031(2) .041(2) .0000(10) -.001(2) -.0040(10) C
C51 .062(2) .037(2) .044(2) -.007(2) .006(2) -.002(2) C
C61 .094(3) .031(2) .051(3) -.001(2) -.003(3) -.003(2) C
N2 .0310(10) .0310(10) .0300(10) .0050(10) -.0010(10) -.0020(10) N
C12 .028(2) .034(2) .033(2) -.0040(10) .0060(10) .0030(10) C
C22 .031(2) .028(2) .040(2) .0000(10) .0010(10) -.0010(10) C
C32 .040(2) .030(2) .047(2) -.0020(10) -.001(2) .0020(10) C
C42 .050(2) .031(2) .036(2) .0010(10) .005(2) .0010(10) C
C52 .060(2) .032(2) .052(2) -.010(2) -.002(2) -.002(2) C
C62 .094(3) .031(2) .054(3) -.008(2) .007(3) .001(2) C

loop_
_atom_site_label
_atom_site_fract_x
_atom_site_fract_y
_atom_site_fract_z
_atom_site_U_iso_or_equiv
_atom_site_thermal_displace_type
_atom_site_occupancy
_atom_site_type_symbol
P1 .08787(7) .30071(2) .25532(9) .0232(2) Uani 1 P
O11 -.0327(2) .33731(6) .2298(3) .0368(7) Uani 1 O
O21 .1194(2) .29233(6) .4548(2) .0335(6) Uani 1 O
O31 .2159(2) .31489(6) .1415(2) .0324(6) Uani 1 O
O41 .0230(2) .25539(6) .1804(3) .0334(6) Uani 1 O
P2 .58373(7) .29784(2) .26410(9) .0236(2) Uani 1 P
O12 .4712(2) .33714(6) .2666(3) .0371(7) Uani 1 O
O22 .6176(2) .28995(7) .0574(2) .0379(7) Uani 1 O
O32 .7172(2) .31308(7) .3665(2) .0344(6) Uani 1 O
O42 .5179(2) .25485(6) .3389(2) .0302(6) Uani 1 O
N1 .1904(3) .69309(9) .2676(4) .0307(8) Uani 1 N
C11 .1059(3) .65055(9) .2485(4) .0315(9) Uani 1 C
C21 .2023(3) .60953(9) .2565(5) .0350(10) Uani 1 C
C31 .1128(3) .56660(10) .2502(5) .0380(10) Uani 1 C
C41 .2032(4) .52360(10) .2529(5) .0380(10) Uani 1 C
C51 .1132(4) .48070(10) .2502(6) .0480(10) Uani 1 C
C61 .2029(6) .43810(10) .2539(6) .058(2) Uani 1 C
N2 .6999(3) .69255(8) .2263(4) .0306(8) Uani 1 N
C12 .6110(3) .65082(9) .2444(4) .0316(9) Uani 1 C
C22 .7048(3) .60921(9) .2425(4) .0334(9) Uani 1 C
C32 .6133(3) .56635(9) .2489(5) .0390(10) Uani 1 C
C42 .7031(4) .52360(10) .2468(5) .0390(10) Uani 1 C
C52 .6126(4) .48060(10) .2489(6) .0480(10) Uani 1 C
C62 .7008(6) .43800(10) .2467(6) .060(2) Uani 1 C
H1N2 .760(3) .6910(10) .302(4) .036(9) Uiso 1 H
H2N2 .642(3) .7182(9) .241(3) .022(7) Uiso 1 H
H3N2 .741(3) .6918(9) .107(4) .042(9) Uiso 1 H
H1C12 .564(3) .6557(9) .349(4) .034(8) Uiso 1 H
H2C12 .540(3) .6499(8) .143(4) .029(7) Uiso 1 H
H1C22 .777(4) .6080(10) .114(5) .060(10) Uiso 1 H
H2C22 .775(3) .6078(8) .344(4) .033(7) Uiso 1 H
H1C32 .548(4) .5670(10) .365(5) .060(10) Uiso 1 H
H2C32 .553(3) .5672(9) .150(4) .041(9) Uiso 1 H
H1C42 .755(3) .5232(9) .137(5) .040(9) Uiso 1 H
H2C42 .769(4) .5230(10) .350(5) .060(10) Uiso 1 H
H1C52 .540(4) .4820(10) .150(5) .060(10) Uiso 1 H
H2C52 .549(4) .4810(10) .360(6) .080(10) Uiso 1 H
H1C62 .775(5) .4370(10) .342(6) .090(10) Uiso 1 H
H2C62 .639(4) .4130(10) .242(5) .080(10) Uiso 1 H
H3C62 .760(4) .4370(10) .133(6) .080(10) Uiso 1 H
H1N1 .233(3) .6935(9) .383(4) .036(8) Uiso 1 H
H2N1 .128(4) .7160(10) .255(4) .048(9) Uiso 1 H
H3N1 .257(4) .6920(10) .200(4) .040(10) Uiso 1 H
H2C11 .050(4) .6530(10) .137(5) .057(9) Uiso 1 H
H1C11 .031(4) .6510(10) .337(5) .050(10) Uiso 1 H
H1C21 .269(3) .6100(10) .162(4) .047(9) Uiso 1 H
H2C21 .266(4) .6100(10) .379(5) .060(10) Uiso 1 H
H1C31 .052(3) .5656(9) .344(4) .035(9) Uiso 1 H
H2C31 .058(3) .5663(9) .144(4) .035(8) Uiso 1 H
H1C41 .270(4) .5210(10) .157(6) .070(10) Uiso 1 H
H2C41 .270(3) .5229(9) .371(5) .048(9) Uiso 1 H
H1C51 .047(4) .4830(10) .139(5) .070(10) Uiso 1 H
H2C51 .059(3) .4819(9) .359(4) .030(8) Uiso 1 H
H1C61 .262(4) .4340(10) .364(6) .070(10) Uiso 1 H
H2C61 .140(5) .416(2) .246(6) .090(10) Uiso 1 H
H3C61 .259(6) .437(2) .154(7) .11(2) Uiso 1 H
HO11 -.117(2) .3290(10) .257(4) .050(10) Uiso 1 H
HO41 .017(3) .2530(10) .0650(10) .060(10) Uiso 1 H
HO12 .391(2) .3270(10) .224(4) .050(10) Uiso 1 H
HO22 .606(3) .2624(4) .027(4) .041(9) Uiso 1 H

loop_
_atom_type_symbol
_atom_type_scat_dispersion_real
_atom_type_scat_dispersion_imag
_atom_type_scat_source
P .090 .095 International_Tables_vol_IV_Table_2.2A_and_2.3.1
O .008 .006 International_Tables_vol_IV_Table_2.2A_and_2.3.1
N .004 .003 International_Tables_vol_IV_Table_2.2A_and_2.3.1
C .002 .002 International_Tables_vol_IV_Table_2.2A_and_2.3.1
H .000 .000 International_Tables_vol_IV_Table_2.2A_and_2.3.1

loop_
_geom_angle_atom_site_label_1
_geom_angle_atom_site_label_2
_geom_angle_atom_site_label_3
_geom_angle_site_symmetry_1
_geom_angle_site_symmetry_2
_geom_angle_site_symmetry_3
_geom_angle
_geom_angle_publ_flag
O11 P1 O21 1_555 1_555 1_555 110.91(11) no
O11 P1 O31 1_555 1_555 1_555 107.13(11) no
O11 P1 O41 1_555 1_555 1_555 107.01(10) no
O21 P1 O31 1_555 1_555 1_555 116.25(10) no
O21 P1 O41 1_555 1_555 1_555 105.27(10) no
O31 P1 O41 1_555 1_555 1_555 109.93(10) no
O12 P2 O22 1_555 1_555 1_555 105.34(11) no
O12 P2 O32 1_555 1_555 1_555 107.69(11) no
O12 P2 O42 1_555 1_555 1_555 111.07(10) no
O22 P2 O32 1_555 1_555 1_555 110.89(11) no
O22 P2 O42 1_555 1_555 1_555 107.93(10) no
O32 P2 O42 1_555 1_555 1_555 113.62(10) no

loop_
_geom_bond_atom_site_label_1
_geom_bond_atom_site_label_2
_geom_bond_site_symmetry_1
_geom_bond_site_symmetry_2
_geom_bond_distance
_geom_bond_publ_flag
P1 O11 1_555 1_555 1.556(3) yes
P1 O21 1_555 1_555 1.501(3) yes
P1 O31 1_555 1_555 1.505(3) yes
P1 O41 1_555 1_555 1.563(3) yes
O11 HO11 1_555 1_555 .84(2) yes
O41 HO41 1_555 1_555 .850(10) yes
P2 O12 1_555 1_555 1.554(2) yes
P2 O22 1_555 1_555 1.563(2) yes
P2 O32 1_555 1_555 1.492(2) yes
P2 O42 1_555 1_555 1.515(2) yes
O12 HO12 1_555 1_555 .85(2) no
O22 HO22 1_555 1_555 .850(10) no
N11 C11 1_555 1_555 1.484(4) yes
C11 C21 1_555 1_555 1.501(4) yes
C21 C31 1_555 1_555 1.514(5) yes
C31 C41 1_555 1_555 1.519(5) yes
C41 C51 1_555 1_555 1.515(5) yes
C51 C61 1_555 1_555 1.505(6) yes
N12 C12 1_555 1_555 1.486(4) yes
C12 C22 1_555 1_555 1.501(4) yes
C22 C32 1_555 1_555 1.523(4) yes
C32 C42 1_555 1_555 1.509(5) yes
C42 C52 1_555 1_555 1.521(5) yes
C52 C62 1_555 1_555 1.495(6) yes
O11 O32 1_555 1_455 2.610(3) yes
O21 O22 1_555 4_455 2.550(3) yes
O31 O12 1_555 1_555 2.579(3) yes
O41 O42 1_555 4_454 2.511(3) yes
O21 N2 1_555 2_666 2.870(3) yes
O31 N2 1_555 2_665 2.813(3) yes
O41 N2 1_555 3_545 2.850(3) yes
O22 N1 1_555 2_665 3.014(3) yes
O32 N1 1_555 2_666 2.796(3) yes
O42 N1 1_555 3_545 2.746(3) yes

loop_
_geom_hbond_atom_site_label_D
_geom_hbond_atom_site_label_H
_geom_hbond_atom_site_label_A
_geom_hbond_site_symmetry_D
_geom_hbond_site_symmetry_H
_geom_hbond_site_symmetry_A
_geom_hbond_distance_DH
_geom_hbond_distance_DA
_geom_hbond_angle_DHA
_geom_hbond_publ_flag
O11 HO11 O32 1_555 1_555 1_455 .84(2) 2.610(3) 167(3) yes
O41 HO41 O42 1_555 1_555 4_454 .850(10) 2.511(3) 174(3) yes
O22 HO22 O21 1_555 1_555 4_554 .850(10) 2.551(3) 168(3) yes
O12 HO12 O31 1_555 1_555 1_555 .85(2) 2.580(3) 172(3) yes
N1 H1N1 O32 1_555 1_555 2_666 .92(3) 2.796(3) 167(3) yes
N1 H2N1 O42 1_555 1_555 3_555 .88(3) 2.746(3) 163(3) yes
N1 H3N1 O22 1_555 1_555 2_665 .79(3) 3.014(3) 155(3) yes
N2 H1N2 O21 1_555 1_555 2_666 .78(3) 2.870(3) 159(3) yes
N2 H2N2 O41 1_555 1_555 3_555 .93(3) 2.850(3) 158(2) yes
N2 H3N2 O31 1_555 1_555 2_665 .95(4) 2.813(3) 168(3) yes
